data_2005359
loop_
_publ_author_name
'Lough, A. J.'
'Morris, R. H.'
'Schlaf, M.'

_publ_section_title
;
 Bis[1,2-bis(diphenylphosphino)ethane-<i>P</i>,<i>P</i>']chloroosmium(II)
 Hexafluorophosphate Dichloromethane Solvate
;
_journal_issue 9
_journal_name_full 'Acta Crystallographica Section C'
_journal_page_first 2193
_journal_page_last 2196
_journal_paper_doi 10.1107/S0108270196006208
_journal_volume 52
_journal_year 1996
_chemical_formula_iupac '[Os Cl (C26 H24 P2)2] P F6, 1.5C H2 Cl2'
_chemical_formula_moiety '[Os Cl (C26 H24 P2)2] P F6, 1.5C H2 Cl2'
_chemical_formula_sum 'C53.5 H51 Cl4 F6 Os P5'
_chemical_formula_weight 1294.79
_chemical_name_systematic
;
 Chlorobis[1,2-bis-(diphenylphosphino)ethane]osmium(II)
 Hexafluorophosphate Dichoromethane Solvate
;
_space_group_IT_number 14
_symmetry_cell_setting monoclinic
_symmetry_space_group_name_Hall '-P 2ybc'
_symmetry_space_group_name_H-M 'P 1 21/c 1'
_cell_angle_alpha 90.00
_cell_angle_beta 100.51(1)
_cell_angle_gamma 90.00
_cell_formula_units_Z 4
_cell_length_a 12.298(1)
_cell_length_b 15.685(2)
_cell_length_c 27.851(4)
_cell_measurement_reflns_used 38
_cell_measurement_temperature 150(2)
_cell_measurement_theta_max 15.09
_cell_measurement_theta_min 5.13
_cell_volume 5282.2(11)
_computing_cell_refinement XSCANS
_computing_data_collection 'XSCANS (Siemens, 1994)'
_computing_data_reduction 'SHELXTL/PC (Sheldrick, 1994)'
_computing_molecular_graphics SHELXTL/PC
_computing_publication_material SHELXTL/PC
_computing_structure_refinement SHELXTL/PC
_computing_structure_solution SHELXTL/PC
_diffrn_ambient_temperature 150(2)
_diffrn_measurement_device 'Siemens P4'
_diffrn_measurement_method \w
_diffrn_radiation_monochromator graphite
_diffrn_radiation_source 'fine-focus sealed tube'
_diffrn_radiation_type MoK\a
_diffrn_radiation_wavelength 0.71073
_diffrn_reflns_av_R_equivalents 0.0291
_diffrn_reflns_av_sigmaI/netI 0.0509
_diffrn_reflns_limit_h_max 14
_diffrn_reflns_limit_h_min 0
_diffrn_reflns_limit_k_max 19
_diffrn_reflns_limit_k_min 0
_diffrn_reflns_limit_l_max 33
_diffrn_reflns_limit_l_min -34
_diffrn_reflns_number 10774
_diffrn_reflns_theta_max 26.01
_diffrn_reflns_theta_min 2.03
_diffrn_standards_decay_% <2
_diffrn_standards_interval_count 97
_diffrn_standards_number 3
_exptl_absorpt_coefficient_mu 2.826
_exptl_absorpt_correction_T_max 0.8207
_exptl_absorpt_correction_T_min 0.6611
_exptl_absorpt_correction_type 'empirical (SHELXA90; Sheldrick, 1990)'
_exptl_crystal_colour 'dark red'
_exptl_crystal_density_diffrn 1.628
_exptl_crystal_density_method 'not measured'
_exptl_crystal_description 'fragment cut from needle'
_exptl_crystal_F_000 2580
_exptl_crystal_size_max 0.36
_exptl_crystal_size_mid 0.29
_exptl_crystal_size_min 0.26
_refine_diff_density_max .724
_refine_diff_density_min -.824
_refine_ls_extinction_method none
_refine_ls_goodness_of_fit_all 1.042
_refine_ls_goodness_of_fit_obs 1.054
_refine_ls_hydrogen_treatment 'H atoms riding (C---H 0.96\%A)'
_refine_ls_matrix_type full
_refine_ls_number_parameters 706
_refine_ls_number_reflns 10279
_refine_ls_number_restraints 3
_refine_ls_restrained_S_all 1.045
_refine_ls_restrained_S_obs 1.054
_refine_ls_R_factor_all 0.0577
_refine_ls_R_factor_obs 0.0340
_refine_ls_shift/esd_max -0.034
_refine_ls_shift/esd_mean 0.001
_refine_ls_structure_factor_coef Fsqd
_refine_ls_weighting_scheme
;
calc w = 1/[\s^2^(F~o~^2^) + (0.0253P)^2^ + 9.8932P]
where P = (F~o~^2^ + 2Fc^2^)/3
;
_refine_ls_wR_factor_all 0.0797
_refine_ls_wR_factor_obs 0.0697
_reflns_number_observed 7904
_reflns_number_total 10284
_reflns_observed_criterion >2sigma(I)
_cod_data_source_file fg1187.cif
_cod_data_source_block fg1187
_cod_depositor_comments
;
The following automatic conversions were performed:
'_symmetry_cell_setting' value 'Monoclinic' changed to 'monoclinic'
according to '/home/saulius/struct/CIF-dictionaries/cif_core.dic'
dictionary named 'cif_core.dic' version 2.4.1 from 2010-06-29.

Automatic conversion script
Id: cif_fix_enum 1527 2010-12-29 10:47:43Z saulius 

The following automatic conversions were performed:

'_symmetry_cell_setting' value 'Monoclinic' changed to 'monoclinic'
according to /home/saulius/struct/CIF-dictionaries/cif_core.dic
dictionary named 'cif_core.dic' version 2.4.1 from
2010-06-29.

'_geom_bond_publ_flag' value 'Y' changed to 'y'
according to /home/saulius/struct/CIF-dictionaries/cif_core.dic
dictionary named 'cif_core.dic' version 2.4.1 from 2010-06-29 (19
times).

'_geom_bond_publ_flag' value 'N' changed to 'n' according to
/home/saulius/struct/CIF-dictionaries/cif_core.dic dictionary named
'cif_core.dic' version 2.4.1 from 2010-06-29 (64
times).

'_geom_angle_publ_flag' value 'Y' changed to 'y' according
to /home/saulius/struct/CIF-dictionaries/cif_core.dic dictionary
named 'cif_core.dic' version 2.4.1 from 2010-06-29 (54
times).

'_geom_angle_publ_flag' value 'N' changed to 'n' according
to /home/saulius/struct/CIF-dictionaries/cif_core.dic dictionary
named 'cif_core.dic' version 2.4.1 from 2010-06-29 (72 times).

Automatic conversion script
Id: cif_fix_values 1715 2011-07-08 13:25:40Z adriana 
;
_cod_original_sg_symbol_H-M 'P 21/c'
_cod_original_formula_sum 'C53.50 H51 Cl4 F6 Os P5'
_cod_database_code 2005359

loop_
_symmetry_equiv_pos_as_xyz
'x, y, z'
'-x, y+1/2, -z+1/2'
'-x, -y, -z'
'x, -y-1/2, z-1/2'

loop_
_atom_site_aniso_label
_atom_site_aniso_U_11
_atom_site_aniso_U_22
_atom_site_aniso_U_33
_atom_site_aniso_U_12
_atom_site_aniso_U_13
_atom_site_aniso_U_23
Os 0.01885(8) 0.01931(8) 0.01941(8) 0.00104(8) 0.00366(6) 0.00094(8)
Cl 0.0235(6) 0.0256(6) 0.0377(7) -0.0004(4) -0.0027(5) -0.0043(5)
P1 0.0248(6) 0.0208(6) 0.0206(5) 0.0016(5) 0.0045(4) 0.0009(5)
P2 0.0206(6) 0.0206(6) 0.0205(6) 0.0007(5) 0.0031(5) -0.0016(5)
P3 0.0254(6) 0.0209(6) 0.0289(6) 0.0019(5) 0.0068(5) 0.0030(5)
P4 0.0214(6) 0.0280(6) 0.0239(6) 0.0042(5) 0.0055(5) 0.0011(5)
C1 0.028(2) 0.027(2) 0.022(2) 0.004(2) 0.003(2) 0.001(2)
C2 0.022(2) 0.024(2) 0.025(2) 0.002(2) 0.002(2) -0.002(2)
C3 0.026(2) 0.022(2) 0.028(3) 0.007(2) 0.006(2) 0.005(2)
C4 0.033(3) 0.029(3) 0.029(3) 0.000(2) 0.004(2) 0.004(2)
C5 0.051(3) 0.034(3) 0.040(3) -0.007(3) 0.009(3) 0.005(2)
C6 0.057(4) 0.031(3) 0.044(3) 0.001(3) 0.013(3) 0.013(3)
C7 0.058(4) 0.038(3) 0.029(3) 0.010(3) 0.007(3) 0.015(2)
C8 0.041(3) 0.026(3) 0.029(3) 0.002(2) 0.003(2) 0.002(2)
C9 0.034(3) 0.028(3) 0.019(2) 0.007(2) 0.008(2) 0.002(2)
C10 0.032(3) 0.034(3) 0.029(3) 0.002(2) 0.010(2) -0.001(2)
C11 0.031(3) 0.056(4) 0.031(3) 0.009(3) 0.012(2) -0.002(3)
C12 0.047(3) 0.049(4) 0.032(3) 0.013(3) 0.012(3) -0.004(3)
C13 0.050(3) 0.032(3) 0.035(3) 0.007(3) 0.011(3) -0.010(2)
C14 0.040(3) 0.030(3) 0.025(3) 0.001(2) 0.012(2) -0.001(2)
C15 0.021(2) 0.019(2) 0.025(2) 0.004(2) 0.003(2) 0.000(2)
C16 0.027(3) 0.024(2) 0.037(3) 0.001(2) 0.004(2) -0.001(2)
C17 0.036(3) 0.027(3) 0.048(3) 0.002(2) 0.001(3) -0.007(2)
C18 0.050(4) 0.023(3) 0.052(4) 0.009(2) 0.005(3) 0.006(3)
C19 0.048(3) 0.034(3) 0.030(3) 0.009(3) 0.006(2) 0.011(2)
C20 0.030(3) 0.028(3) 0.031(3) 0.006(2) 0.003(2) 0.002(2)
C21 0.024(2) 0.019(2) 0.029(3) 0.002(2) 0.009(2) -0.001(2)
C22 0.027(3) 0.036(3) 0.029(3) 0.003(2) 0.006(2) -0.002(2)
C23 0.032(3) 0.043(3) 0.044(3) -0.003(2) 0.016(2) -0.004(3)
C24 0.045(3) 0.032(3) 0.040(3) 0.003(2) 0.024(3) 0.000(2)
C25 0.046(3) 0.034(3) 0.023(3) 0.000(2) 0.008(2) -0.001(2)
C26 0.029(3) 0.027(3) 0.026(2) 0.001(2) 0.005(2) -0.004(2)
C27 0.041(3) 0.026(3) 0.050(3) 0.002(2) 0.020(3) -0.001(2)
C28 0.031(3) 0.028(3) 0.030(3) 0.009(2) 0.008(2) -0.001(2)
C29 0.024(2) 0.032(3) 0.028(3) 0.003(2) 0.002(2) 0.009(2)
C30 0.034(3) 0.028(3) 0.035(3) 0.004(2) 0.007(2) 0.010(2)
C31 0.049(3) 0.050(3) 0.032(3) 0.008(3) 0.004(2) 0.003(3)
C32 0.039(3) 0.069(4) 0.032(3) -0.007(3) -0.003(2) 0.021(3)
C33 0.043(3) 0.052(4) 0.049(4) -0.015(3) -0.016(3) 0.025(3)
C34 0.038(3) 0.036(3) 0.037(3) -0.012(2) -0.012(2) 0.012(2)
C35 0.031(3) 0.022(2) 0.025(2) 0.001(2) 0.003(2) 0.004(2)
C36 0.053(3) 0.031(3) 0.025(3) -0.005(3) 0.006(2) 0.005(2)
C37 0.064(4) 0.039(3) 0.031(3) -0.016(3) -0.003(3) 0.002(3)
C38 0.041(3) 0.044(3) 0.047(3) -0.016(3) -0.010(3) 0.012(3)
C39 0.033(3) 0.040(3) 0.043(3) -0.005(2) 0.004(2) 0.010(3)
C40 0.026(3) 0.028(3) 0.033(3) -0.002(2) 0.003(2) 0.001(2)
C41 0.024(2) 0.036(3) 0.024(2) 0.006(2) 0.005(2) 0.005(2)
C42 0.023(2) 0.031(3) 0.033(3) 0.004(2) 0.006(2) 0.003(2)
C43 0.029(3) 0.043(3) 0.025(2) 0.001(2) 0.005(2) -0.001(2)
C44 0.071(4) 0.060(4) 0.025(3) 0.022(3) -0.006(3) 0.002(3)
C45 0.143(8) 0.042(4) 0.039(4) 0.028(5) -0.020(4) 0.007(3)
C46 0.093(5) 0.037(3) 0.032(3) 0.011(3) -0.013(3) 0.001(3)
C47 0.017(2) 0.042(3) 0.024(2) 0.000(2) 0.000(2) 0.004(2)
C48 0.031(3) 0.050(4) 0.055(4) -0.001(3) 0.015(3) 0.016(3)
C49 0.036(3) 0.052(4) 0.068(4) -0.007(3) 0.011(3) 0.026(3)
C50 0.029(3) 0.091(5) 0.035(3) -0.025(3) 0.007(2) 0.006(3)
C51 0.029(3) 0.084(5) 0.040(3) -0.018(3) 0.012(2) -0.027(3)
C52 0.027(3) 0.049(3) 0.035(3) -0.007(2) 0.010(2) -0.011(3)
P5 0.0692(11) 0.0388(8) 0.0220(7) -0.0035(8) -0.0040(7) 0.0032(6)
F1 0.126(4) 0.049(3) 0.081(3) 0.024(3) -0.033(3) 0.000(2)
F2 0.078(3) 0.070(3) 0.043(2) 0.018(2) -0.002(2) -0.013(2)
F3 0.127(11) 0.078(7) 0.049(5) 0.013(7) -0.040(6) -0.029(5)
F4 0.102(7) 0.082(6) 0.091(8) -0.040(5) 0.010(5) 0.039(5)
F5 0.080(7) 0.075(5) 0.072(7) 0.014(4) 0.033(6) 0.021(4)
F6 0.085(5) 0.071(5) 0.026(4) 0.000(4) -0.014(4) -0.013(4)
F3* 0.067(11) 0.085(14) 0.111(19) -0.025(9) 0.001(10) -0.037(13)
F4* 0.25(4) 0.111(17) 0.060(15) 0.05(2) 0.073(19) 0.051(13)
F5* 0.12(2) 0.057(11) 0.090(17) 0.035(12) 0.078(17) 0.032(11)
F6* 0.086(15) 0.061(12) 0.11(3) 0.016(10) -0.051(16) -0.032(14)
C2S 0.096(12) 0.074(11) 0.050(8) 0.003(9) -0.012(8) 0.019(8)
Cl3 0.120(5) 0.138(5) 0.074(3) -0.042(4) 0.015(3) -0.023(4)
Cl4 0.088(3) 0.091(4) 0.077(3) -0.009(3) -0.005(3) 0.022(3)
C1S 0.062(8) 0.141(14) 0.034(8) 0.018(8) 0.010(6) 0.004(8)
Cl1 0.068(2) 0.065(2) 0.092(2) 0.0156(14) 0.032(2) 0.000(2)
Cl2 0.109(3) 0.086(2) 0.084(3) -0.028(2) 0.060(2) -0.040(2)
C1S* 0.07(2) 0.11(3) 0.04(2) -0.01(2) -0.037(16) 0.028(19)
Cl1* 0.135(10) 0.217(16) 0.056(6) 0.117(11) 0.026(7) 0.010(9)
Cl2* 0.135(13) 0.161(15) 0.123(12) -0.051(11) 0.065(10) -0.075(11)

loop_
_atom_site_label
_atom_site_occupancy
_atom_site_fract_x
_atom_site_fract_y
_atom_site_fract_z
_atom_site_U_iso_or_equiv
_atom_site_thermal_displace_type
_atom_site_calc_flag
_atom_site_refinement_flags
_atom_site_disorder_group
_atom_site_type_symbol
Os 1 -0.235336(14) -0.181395(11) -0.170932(6) 0.01917(5) Uani d . . Os
Cl 1 -0.30626(9) -0.29993(7) -0.21993(4) 0.0300(3) Uani d . . Cl
P1 1 -0.17897(9) -0.17684(8) -0.08976(4) 0.0220(2) Uani d . . P
P2 1 -0.05459(10) -0.23705(7) -0.16437(4) 0.0206(2) Uani d . . P
P3 1 -0.19586(10) -0.04298(8) -0.18213(5) 0.0248(3) Uani d . . P
P4 1 -0.41316(10) -0.12145(8) -0.17523(4) 0.0242(3) Uani d . . P
C1 1 -0.0296(4) -0.1553(3) -0.0731(2) 0.0256(10) Uani d . . C
H1A 1 -0.0003 -0.1842 -0.0431 0.039(2) Uiso d R . H
H1B 1 -0.0191 -0.0952 -0.0676 0.039(2) Uiso d R . H
C2 1 0.0342(4) -0.1832(3) -0.1130(2) 0.0241(9) Uani d . . C
H2A 1 0.0673 -0.1341 -0.1251 0.039(2) Uiso d R . H
H2B 1 0.0926 -0.2211 -0.0989 0.039(2) Uiso d R . H
C3 1 -0.1948(4) -0.2812(3) -0.0616(2) 0.0253(10) Uani d . . C
C4 1 -0.2491(4) -0.3491(3) -0.0871(2) 0.0306(11) Uani d . . C
H4A 1 -0.2791 -0.3425 -0.1212 0.039(2) Uiso d R . H
C5 1 -0.2592(5) -0.4259(4) -0.0644(2) 0.0415(13) Uani d . . C
H5A 1 -0.2973 -0.4724 -0.0826 0.039(2) Uiso d R . H
C6 1 -0.2164(5) -0.4364(4) -0.0153(2) 0.0437(14) Uani d . . C
H6A 1 -0.2226 -0.4899 0.0008 0.039(2) Uiso d R . H
C7 1 -0.1624(5) -0.3695(4) 0.0107(2) 0.0417(14) Uani d . . C
H7A 1 -0.1347 -0.3754 0.0450 0.039(2) Uiso d R . H
C8 1 -0.1511(4) -0.2926(3) -0.0120(2) 0.0322(12) Uani d . . C
H8A 1 -0.1115 -0.2469 0.0063 0.039(2) Uiso d R . H
C9 1 -0.2411(4) -0.1097(3) -0.0485(2) 0.0266(10) Uani d . . C
C10 1 -0.3382(4) -0.1383(3) -0.0348(2) 0.0310(11) Uani d . . C
H10A 1 -0.3684 -0.1922 -0.0468 0.039(2) Uiso d R . H
C11 1 -0.3907(4) -0.0903(4) -0.0043(2) 0.0388(13) Uani d . . C
H11A 1 -0.4583 -0.1109 0.0042 0.039(2) Uiso d R . H
C12 1 -0.3469(5) -0.0137(4) 0.0134(2) 0.0422(14) Uani d . . C
H12A 1 -0.3836 0.0197 0.0345 0.039(2) Uiso d R . H
C13 1 -0.2507(5) 0.0159(3) 0.0003(2) 0.0388(13) Uani d . . C
H13A 1 -0.2183 0.0685 0.0135 0.039(2) Uiso d R . H
C14 1 -0.1978(4) -0.0317(3) -0.0309(2) 0.0310(11) Uani d . . C
H14A 1 -0.1324 -0.0102 -0.0409 0.039(2) Uiso d R . H
C15 1 -0.0385(4) -0.3503(3) -0.1498(2) 0.0216(9) Uani d . . C
C16 1 -0.0739(4) -0.4109(3) -0.1861(2) 0.0294(11) Uani d . . C
H16A 1 -0.1007 -0.3928 -0.2191 0.039(2) Uiso d R . H
C17 1 -0.0704(4) -0.4973(3) -0.1745(2) 0.0381(13) Uani d . . C
H17A 1 -0.0945 -0.5391 -0.1994 0.039(2) Uiso d R . H
C18 1 -0.0319(5) -0.5239(3) -0.1274(2) 0.0423(14) Uani d . . C
H18A 1 -0.0307 -0.5835 -0.1197 0.039(2) Uiso d R . H
C19 1 0.0049(5) -0.4650(3) -0.0912(2) 0.0374(13) Uani d . . C
H19A 1 0.0322 -0.4837 -0.0584 0.039(2) Uiso d R . H
C20 1 0.0025(4) -0.3778(3) -0.1021(2) 0.0299(11) Uani d . . C
H20A 1 0.0291 -0.3366 -0.0773 0.039(2) Uiso d R . H
C21 1 0.0147(4) -0.2273(3) -0.2166(2) 0.0235(10) Uani d . . C
C22 1 0.1276(4) -0.2084(3) -0.2097(2) 0.0302(11) Uani d . . C
H22A 1 0.1676 -0.1975 -0.1773 0.039(2) Uiso d R . H
C23 1 0.1805(5) -0.2044(3) -0.2496(2) 0.0384(13) Uani d . . C
H23A 1 0.2579 -0.1909 -0.2447 0.039(2) Uiso d R . H
C24 1 0.1232(5) -0.2200(3) -0.2959(2) 0.0371(13) Uani d . . C
H24A 1 0.1606 -0.2182 -0.3232 0.039(2) Uiso d R . H
C25 1 0.0113(5) -0.2395(3) -0.3027(2) 0.0342(12) Uani d . . C
H25A 1 -0.0294 -0.2499 -0.3350 0.039(2) Uiso d R . H
C26 1 -0.0428(4) -0.2423(3) -0.2632(2) 0.0273(10) Uani d . . C
H26A 1 -0.1202 -0.2556 -0.2678 0.039(2) Uiso d R . H
C27 1 -0.2941(4) 0.0308(3) -0.1610(2) 0.0376(13) Uani d . . C
H27A 1 -0.3186 0.0723 -0.1860 0.039(2) Uiso d R . H
H27B 1 -0.2566 0.0605 -0.1326 0.039(2) Uiso d R . H
C28 1 -0.3946(4) -0.0150(3) -0.1479(2) 0.0294(11) Uani d . . C
H28A 1 -0.3861 -0.0199 -0.1130 0.039(2) Uiso d R . H
H28B 1 -0.4598 0.0182 -0.1592 0.039(2) Uiso d R . H
C29 1 -0.2189(4) -0.0229(3) -0.2481(2) 0.0284(11) Uani d . . C
C30 1 -0.2527(4) -0.0880(3) -0.2813(2) 0.0325(12) Uani d . . C
H30A 1 -0.2668 -0.1437 -0.2695 0.039(2) Uiso d R . H
C31 1 -0.2663(5) -0.0726(4) -0.3309(2) 0.0441(13) Uani d . . C
H31A 1 -0.2883 -0.1180 -0.3537 0.039(2) Uiso d R . H
C32 1 -0.2483(5) 0.0076(4) -0.3478(2) 0.048(2) Uani d . . C
H32A 1 -0.2578 0.0179 -0.3823 0.039(2) Uiso d R . H
C33 1 -0.2168(5) 0.0730(4) -0.3153(2) 0.051(2) Uani d . . C
H33A 1 -0.2046 0.1289 -0.3272 0.039(2) Uiso d R . H
C34 1 -0.2012(4) 0.0575(3) -0.2655(2) 0.0393(14) Uani d . . C
H34A 1 -0.1790 0.1031 -0.2428 0.039(2) Uiso d R . H
C35 1 -0.0602(4) 0.0069(3) -0.1636(2) 0.0260(10) Uani d . . C
C36 1 -0.0329(5) 0.0566(3) -0.1211(2) 0.0366(13) Uani d . . C
H36A 1 -0.0881 0.0681 -0.1017 0.039(2) Uiso d R . H
C37 1 0.0738(5) 0.0855(4) -0.1068(2) 0.0462(15) Uani d . . C
H37A 1 0.0933 0.1184 -0.0774 0.039(2) Uiso d R . H
C38 1 0.1529(5) 0.0692(4) -0.1348(2) 0.046(2) Uani d . . C
H38A 1 0.2269 0.0902 -0.1251 0.039(2) Uiso d R . H
C39 1 0.1265(4) 0.0225(4) -0.1774(2) 0.0391(13) Uani d . . C
H39A 1 0.1815 0.0111 -0.1970 0.039(2) Uiso d R . H
C40 1 0.0205(4) -0.0078(3) -0.1916(2) 0.0290(11) Uani d . . C
H40A 1 0.0020 -0.0402 -0.2212 0.039(2) Uiso d R . H
C41 1 -0.4973(4) -0.1055(3) -0.2359(2) 0.0279(11) Uani d . . C
C42 1 -0.5310(4) -0.1770(3) -0.2646(2) 0.0291(10) Uani d . . C
H42A 1 -0.5080 -0.2327 -0.2525 0.039(2) Uiso d R . H
C43 1 -0.5971(4) -0.1687(3) -0.3104(2) 0.0322(11) Uani d . . C
H43A 1 -0.6197 -0.2181 -0.3300 0.039(2) Uiso d R . H
C44 1 -0.6287(6) -0.0895(4) -0.3279(2) 0.054(2) Uani d . . C
H44A 1 -0.6763 -0.0839 -0.3592 0.039(2) Uiso d R . H
C45 1 -0.5961(8) -0.0184(4) -0.3004(2) 0.079(3) Uani d . . C
H45A 1 -0.6172 0.0369 -0.3137 0.039(2) Uiso d R . H
C46 1 -0.5288(6) -0.0258(4) -0.2543(2) 0.057(2) Uani d . . C
H46A 1 -0.5053 0.0239 -0.2351 0.039(2) Uiso d R . H
C47 1 -0.5097(4) -0.1748(3) -0.1429(2) 0.0282(10) Uani d . . C
C48 1 -0.5046(5) -0.2629(4) -0.1379(2) 0.0446(14) Uani d . . C
H48A 1 -0.4525 -0.2946 -0.1527 0.039(2) Uiso d R . H
C49 1 -0.5734(5) -0.3050(4) -0.1112(2) 0.052(2) Uani d . . C
H49A 1 -0.5692 -0.3659 -0.1084 0.039(2) Uiso d R . H
C50 1 -0.6460(5) -0.2608(5) -0.0895(2) 0.052(2) Uani d . . C
H50A 1 -0.6917 -0.2900 -0.0703 0.039(2) Uiso d R . H
C51 1 -0.6544(4) -0.1739(5) -0.0954(2) 0.050(2) Uani d . . C
H51A 1 -0.7077 -0.1421 -0.0815 0.039(2) Uiso d R . H
C52 1 -0.5872(4) -0.1302(4) -0.1218(2) 0.0366(13) Uani d . . C
H52A 1 -0.5919 -0.0693 -0.1254 0.039(2) Uiso d R . H
P5 1 -0.19826(15) -0.74099(10) -0.04815(5) 0.0449(4) Uani d . . P
F1 1 -0.2782(4) -0.6615(3) -0.0585(2) 0.091(2) Uani d . 1 F
F2 1 -0.1183(3) -0.8222(3) -0.03769(13) 0.0655(11) Uani d . 1 F
F3 0.68(3) -0.1467(14) -0.7032(7) 0.0020(4) 0.092(5) Uani d P 1 F
F4 0.68(3) -0.1067(9) -0.7051(7) -0.0749(5) 0.093(4) Uani d P 1 F
F5 0.68(3) -0.2938(11) -0.7847(5) -0.0236(4) 0.073(3) Uani d P 1 F
F6 0.68(3) -0.2563(9) -0.7853(7) -0.0994(3) 0.064(3) Uani d P 1 F
F3* 0.32(3) -0.1052(16) -0.6738(17) -0.0172(12) 0.090(8) Uani d P 2 F
F4* 0.32(3) -0.168(4) -0.7037(18) -0.0952(10) 0.133(15) Uani d P 2 F
F5* 0.32(3) -0.223(3) -0.7682(11) 0.0021(10) 0.082(11) Uani d P 2 F
F6* 0.32(3) -0.278(2) -0.8007(15) -0.0756(14) 0.094(12) Uani d P 2 F
C2S 0.50 -0.4861(15) -0.5785(10) -0.0036(4) 0.076(5) Uani d PD -1 C
H2SA 0.50 -0.5424 -0.6156 0.0053 0.115 Uiso calc PR -1 H
H3SA 0.50 -0.4186 -0.6113 -0.0018 0.115 Uiso calc PR -1 H
Cl3 0.50 -0.4632(5) -0.4935(4) 0.0364(2) 0.111(2) Uani d PD -1 Cl
Cl4 0.50 -0.5299(4) -0.5398(4) -0.0638(2) 0.0880(14) Uani d PD -1 Cl
C1S 0.75 -0.4579(10) -0.2622(10) -0.4000(4) 0.079(4) Uani d PD 1 C
H1SA 0.75 -0.4938 -0.2098 -0.3929 0.119 Uiso calc PR 1 H
H1SB 0.75 -0.5120 -0.2968 -0.4211 0.119 Uiso calc PR 1 H
Cl1 0.75 -0.4101(2) -0.3174(2) -0.34524(13) 0.0727(7) Uani d PD 1 Cl
Cl2 0.75 -0.3472(4) -0.2382(2) -0.43007(14) 0.0876(12) Uani d PD 1 Cl
C1S* 0.25 -0.488(3) -0.238(3) -0.4186(11) 0.079(13) Uani d PD 2 C
H1SC 0.25 -0.5495 -0.2607 -0.4416 0.118 Uiso calc PR 2 H
H1SD 0.25 -0.5168 -0.1921 -0.4010 0.118 Uiso calc PR 2 H
Cl1* 0.25 -0.4402(11) -0.3157(11) -0.3777(5) 0.135(6) Uani d PD 2 Cl
Cl2* 0.25 -0.4000(13) -0.1937(11) -0.4510(6) 0.134(6) Uani d PD 2 Cl

loop_
_atom_type_symbol
_atom_type_description
_atom_type_scat_dispersion_real
_atom_type_scat_dispersion_imag
_atom_type_scat_source
C C .0033 .0016 'International Tables Vol C Tables 4.2.6.8 and 6.1.1.4'
H H .0000 .0000 'International Tables Vol C Tables 4.2.6.8 and 6.1.1.4'
F F .0171 .0103 'International Tables Vol C Tables 4.2.6.8 and 6.1.1.4'
P P .1023 .0942 'International Tables Vol C Tables 4.2.6.8 and 6.1.1.4'
Cl Cl .1484 .1585 'International Tables Vol C Tables 4.2.6.8 and 6.1.1.4'
Os Os -1.2165 7.6030 'International Tables Vol C Tables 4.2.6.8 and 6.1.1.4'

loop_
_geom_angle_atom_site_label_1
_geom_angle_atom_site_label_2
_geom_angle_atom_site_label_3
_geom_angle
_geom_angle_publ_flag
P1 Os P3 94.24(5) y
P1 Os P4 98.71(4) y
P3 Os P4 80.26(4) y
P1 Os P2 79.65(4) y
P3 Os P2 98.21(4) y
P4 Os P2 177.71(4) y
P1 Os Cl 128.15(4) y
P3 Os Cl 137.60(4) y
P4 Os Cl 92.46(4) y
P2 Os Cl 89.82(4) y
C9 P1 C3 98.9(2) y
C9 P1 C1 104.4(2) y
C3 P1 C1 103.5(2) y
C9 P1 Os 124.4(2) y
C3 P1 Os 111.4(2) y
C1 P1 Os 111.8(2) y
C21 P2 C15 102.2(2) y
C21 P2 C2 106.5(2) y
C15 P2 C2 104.4(2) y
C21 P2 Os 118.6(2) y
C15 P2 Os 116.02(15) y
C2 P2 Os 107.87(15) y
C35 P3 C29 100.1(2) y
C35 P3 C27 105.0(2) y
C29 P3 C27 102.8(2) y
C35 P3 Os 125.5(2) y
C29 P3 Os 107.8(2) y
C27 P3 Os 112.9(2) y
C47 P4 C41 102.1(2) y
C47 P4 C28 104.9(2) y
C41 P4 C28 105.4(2) y
C47 P4 Os 118.2(2) y
C41 P4 Os 117.6(2) y
C28 P4 Os 107.3(2) y
C2 C1 P1 112.5(3) y
C1 C2 P2 112.6(3) y
C4 C3 C8 118.0(4) n
C4 C3 P1 123.0(4) y
C8 C3 P1 118.9(4) y
C5 C4 C3 121.0(5) n
C4 C5 C6 120.5(5) n
C7 C6 C5 119.3(5) n
C6 C7 C8 120.4(5) n
C7 C8 C3 120.8(5) n
C14 C9 C10 118.7(5) n
C14 C9 P1 123.6(4) y
C10 C9 P1 117.7(4) y
C11 C10 C9 121.0(5) n
C12 C11 C10 120.1(5) n
C11 C12 C13 120.0(5) n
C12 C13 C14 120.2(5) n
C9 C14 C13 120.0(5) n
C20 C15 C16 119.1(4) n
C20 C15 P2 121.2(4) y
C16 C15 P2 119.6(3) y
C17 C16 C15 120.0(5) n
C18 C17 C16 120.5(5) n
C17 C18 C19 120.3(5) n
C18 C19 C20 120.2(5) n
C15 C20 C19 119.8(5) n
C26 C21 C22 119.3(4) n
C26 C21 P2 120.2(4) y
C22 C21 P2 120.4(4) y
C23 C22 C21 119.9(5) n
C24 C23 C22 120.5(5) n
C23 C24 C25 119.6(5) n
C26 C25 C24 120.4(5) n
C21 C26 C25 120.2(5) n
C28 C27 P3 112.7(3) y
C27 C28 P4 111.9(3) y
C34 C29 C30 119.0(5) n
C34 C29 P3 120.2(4) y
C30 C29 P3 120.8(4) y
C31 C30 C29 120.2(5) n
C32 C31 C30 120.3(6) n
C31 C32 C33 120.0(5) n
C32 C33 C34 119.9(5) n
C29 C34 C33 120.6(5) n
C40 C35 C36 118.7(5) n
C40 C35 P3 118.5(4) y
C36 C35 P3 122.7(4) y
C37 C36 C35 119.7(5) n
C38 C37 C36 120.6(5) n
C37 C38 C39 120.4(5) n
C40 C39 C38 119.5(6) n
C39 C40 C35 121.1(5) n
C46 C41 C42 118.7(4) n
C46 C41 P4 122.7(4) y
C42 C41 P4 118.6(4) y
C43 C42 C41 121.0(5) n
C44 C43 C42 119.7(5) n
C43 C44 C45 120.4(5) n
C44 C45 C46 120.5(6) n
C41 C46 C45 119.7(6) n
C48 C47 C52 118.6(5) n
C48 C47 P4 119.1(4) y
C52 C47 P4 122.3(4) y
C47 C48 C49 120.3(6) n
C50 C49 C48 120.7(6) n
C49 C50 C51 119.6(5) n
C50 C51 C52 121.1(6) n
C51 C52 C47 119.6(6) n
F6* P5 F4* 92.4(14) n
F6* P5 F5* 94.2(13) n
F4* P5 F5* 173.0(14) n
F3 P5 F4 94.6(7) n
F3 P5 F1 90.1(4) n
F4 P5 F1 96.2(5) n
F3 P5 F2 90.2(4) n
F4 P5 F2 84.3(5) n
F1 P5 F2 179.4(3) n
F3 P5 F5 89.5(6) n
F4 P5 F5 175.2(5) n
F1 P5 F5 86.3(4) n
F2 P5 F5 93.2(4) n
F3 P5 F6 176.5(6) n
F4 P5 F6 88.6(5) n
F1 P5 F6 91.0(4) n
F2 P5 F6 88.6(4) n
F5 P5 F6 87.3(5) n
F6* P5 F3* 178.9(13) n
F4* P5 F3* 87.1(14) n
F5* P5 F3* 86.4(11) n
Cl3 C2S Cl4 109.3(9) n
Cl1 C1S Cl2 110.6(7) n
Cl2* C1S* Cl1* 119.(3) n

loop_
_geom_bond_atom_site_label_1
_geom_bond_atom_site_label_2
_geom_bond_distance
_geom_bond_publ_flag
Os P1 2.2416(12) y
Os P3 2.2587(13) y
Os P4 2.3634(12) y
Os P2 2.3640(12) y
Os Cl 2.3760(11) y
P1 C9 1.827(5) y
P1 C3 1.840(5) y
P1 C1 1.842(5) y
P2 C21 1.820(5) y
P2 C15 1.824(5) y
P2 C2 1.839(4) y
P3 C35 1.830(5) y
P3 C29 1.835(5) y
P3 C27 1.846(5) y
P4 C47 1.820(5) y
P4 C41 1.830(5) y
P4 C28 1.832(5) y
C1 C2 1.537(6) y
C3 C4 1.383(7) n
C3 C8 1.399(7) n
C4 C5 1.376(7) n
C5 C6 1.383(8) n
C6 C7 1.375(8) n
C7 C8 1.379(7) n
C9 C14 1.387(7) n
C9 C10 1.391(7) n
C10 C11 1.381(7) n
C11 C12 1.371(8) n
C12 C13 1.381(8) n
C13 C14 1.393(7) n
C15 C20 1.399(6) n
C15 C16 1.400(6) n
C16 C17 1.392(7) n
C17 C18 1.375(8) n
C18 C19 1.380(8) n
C19 C20 1.400(7) n
C21 C26 1.382(6) n
C21 C22 1.398(6) n
C22 C23 1.388(7) n
C23 C24 1.374(8) n
C24 C25 1.388(7) n
C25 C26 1.386(7) n
C27 C28 1.530(7) y
C29 C34 1.381(7) n
C29 C30 1.389(7) n
C30 C31 1.383(7) n
C31 C32 1.375(8) n
C32 C33 1.377(9) n
C33 C34 1.386(8) n
C35 C40 1.389(7) n
C35 C36 1.404(7) n
C36 C37 1.377(8) n
C37 C38 1.376(9) n
C38 C39 1.381(8) n
C39 C40 1.377(7) n
C41 C46 1.380(7) n
C41 C42 1.397(7) n
C42 C43 1.387(7) n
C43 C44 1.365(8) n
C44 C45 1.371(9) n
C45 C46 1.400(8) n
C47 C48 1.389(8) n
C47 C52 1.395(7) n
C48 C49 1.390(8) n
C49 C50 1.357(9) n
C50 C51 1.375(9) n
C51 C52 1.384(8) n
P5 F6* 1.47(2) n
P5 F4* 1.54(2) n
P5 F3 1.543(7) n
P5 F5* 1.55(2) n
P5 F4 1.564(10) n
P5 F1 1.581(4) n
P5 F2 1.604(4) n
P5 F5 1.615(9) n
P5 F6 1.630(9) n
P5 F3* 1.67(2) n
C2S Cl3 1.727(14) n
C2S Cl4 1.774(13) n
C1S Cl1 1.758(12) n
C1S Cl2 1.765(11) n
C1S* Cl2* 1.68(3) n
C1S* Cl1* 1.70(2) n
